data_4111383
loop_
_publ_author_name
'Rongwei Guo'
'Robert H. Morris'
'Datong Song'

_publ_section_title
;
 Enantioselective Tandem Michael Addition/H2-Hydrogenation Catalyzed by
 Ruthenium Hydride Borohydride Complexes Containing \b-aminophosphine
 Ligands1
;
_journal_name_full 'Journal of the American Chemical Society'
_journal_page_first 516
_journal_page_last 517
_journal_paper_doi 10.1021/ja043782v
_journal_volume 127
_journal_year 2005
_chemical_formula_sum 'C54 H61 B N2 P2 Ru'
_chemical_formula_weight 607.91
_chemical_name_systematic
; 
 ? 
;
_space_group_IT_number 4
_symmetry_cell_setting monoclinic
_symmetry_space_group_name_Hall 'P 2yb'
_symmetry_space_group_name_H-M 'P 1 21 1'
_atom_sites_solution_hydrogens geom
_atom_sites_solution_primary direct
_atom_sites_solution_secondary difmap
_audit_creation_method SHELXL-97
_cell_angle_alpha 90.00
_cell_angle_beta 114.29(3)
_cell_angle_gamma 90.00
_cell_formula_units_Z 2
_cell_length_a 14.750(3)
_cell_length_b 10.849(2)
_cell_length_c 16.712(3)
_cell_measurement_temperature 150(2)
_cell_volume 2437.6(10)
_computing_structure_refinement 'SHELXL-97 (Sheldrick, 1997)'
_computing_structure_solution 'SHELXS-97 (Sheldrick, 1990)'
_diffrn_ambient_temperature 150(2)
_diffrn_measured_fraction_theta_full 0.990
_diffrn_measured_fraction_theta_max 0.990
_diffrn_radiation_monochromator graphite
_diffrn_radiation_source 'fine-focus sealed tube'
_diffrn_radiation_type MoK\a
_diffrn_radiation_wavelength 0.71073
_diffrn_reflns_av_R_equivalents 0.0353
_diffrn_reflns_av_sigmaI/netI 0.0450
_diffrn_reflns_limit_h_max 17
_diffrn_reflns_limit_h_min -18
_diffrn_reflns_limit_k_max 12
_diffrn_reflns_limit_k_min -13
_diffrn_reflns_limit_l_max 21
_diffrn_reflns_limit_l_min -21
_diffrn_reflns_number 24090
_diffrn_reflns_theta_full 27.49
_diffrn_reflns_theta_max 27.49
_diffrn_reflns_theta_min 2.76
_exptl_absorpt_coefficient_mu 0.424
_exptl_absorpt_correction_T_max 0.836
_exptl_absorpt_correction_T_min 0.730
_exptl_absorpt_correction_type multi-scan
_exptl_absorpt_process_details
;
multi-scan from symmetry-related measurements 
 Sortav (Blessing 1995)
;
_exptl_crystal_colour yellow
_exptl_crystal_density_diffrn 1.242
_exptl_crystal_description block
_exptl_crystal_F_000 956
_exptl_crystal_size_max 0.30
_exptl_crystal_size_mid 0.26
_exptl_crystal_size_min 0.20
_refine_diff_density_max 0.666
_refine_diff_density_min -0.672
_refine_diff_density_rms 0.060
_refine_ls_abs_structure_details 'Flack H D (1983), Acta Cryst. A39, 876-881'
_refine_ls_abs_structure_Flack -0.03(3)
_refine_ls_extinction_method none
_refine_ls_goodness_of_fit_ref 1.025
_refine_ls_hydrogen_treatment mixed
_refine_ls_matrix_type full
_refine_ls_number_parameters 525
_refine_ls_number_reflns 10419
_refine_ls_number_restraints 1
_refine_ls_restrained_S_all 1.025
_refine_ls_R_factor_all 0.0539
_refine_ls_R_factor_gt 0.0426
_refine_ls_shift/su_max 0.000
_refine_ls_shift/su_mean 0.000
_refine_ls_structure_factor_coef Fsqd
_refine_ls_weighting_details 'calc w=1/[\s^2^(Fo^2^)+(0.0593P)^2^+0.9385P] where P=(Fo^2^+2Fc^2^)/3'
_refine_ls_weighting_scheme calc
_refine_ls_wR_factor_gt 0.1019
_refine_ls_wR_factor_ref 0.1093
_reflns_number_gt 8961
_reflns_number_total 10419
_reflns_threshold_expression >2sigma(I)
_cod_data_source_file ja043782vsi20041128_013938.cif
_cod_data_source_block RuH(BH4)(Pnor)2_2b
_cod_original_cell_volume 2437.5(8)
_cod_database_code 4111383

loop_
_symmetry_equiv_pos_as_xyz
'x, y, z'
'-x, y+1/2, -z'

loop_
_atom_site_label
_atom_site_type_symbol
_atom_site_fract_x
_atom_site_fract_y
_atom_site_fract_z
_atom_site_U_iso_or_equiv
_atom_site_adp_type
_atom_site_occupancy
_atom_site_symmetry_multiplicity
_atom_site_calc_flag
_atom_site_refinement_flags
_atom_site_disorder_assembly
_atom_site_disorder_group
Ru1 Ru 1.034359(16) 0.19139(3) -0.112982(14) 0.03474(8) Uani 1 1 d . . .
H1RU H 1.002(3) 0.331(4) -0.113(3) 0.049(11) Uiso 1 1 d . . .
P1 P 1.18972(6) 0.26014(8) -0.05234(5) 0.03111(18) Uani 1 1 d . . .
P2 P 1.00487(6) 0.19716(16) -0.25417(5) 0.03969(19) Uani 1 1 d . . .
B1 B 1.0409(4) -0.0650(5) -0.0872(3) 0.0446(10) Uani 1 1 d . . .
H1B H 1.062(3) 0.037(4) -0.106(3) 0.047(11) Uiso 1 1 d . . .
H2B H 1.091(5) -0.107(6) -0.050(4) 0.089(19) Uiso 1 1 d . . .
H3B H 0.997(5) -0.051(6) -0.061(4) 0.10(2) Uiso 1 1 d . . .
H4B H 1.009(7) -0.114(10) -0.161(6) 0.19(4) Uiso 1 1 d . . .
N1 N 1.05203(18) 0.1808(4) 0.02312(15) 0.0349(6) Uani 1 1 d . . .
H1A H 1.0237 0.2476 0.0352 0.042 Uiso 1 1 calc R . .
H1E H 1.0195 0.1139 0.0294 0.042 Uiso 1 1 calc R . .
N2 N 0.8774(2) 0.1407(3) -0.16328(18) 0.0448(8) Uani 1 1 d . . .
H2A H 0.8735 0.0610 -0.1501 0.054 Uiso 1 1 calc R . .
H2C H 0.8489 0.1855 -0.1346 0.054 Uiso 1 1 calc R . .
C1 C 1.1640(3) 0.1772(6) 0.1818(2) 0.0530(11) Uani 1 1 d . . .
H1F H 1.1288 0.1080 0.1909 0.079 Uiso 1 1 calc R . .
H1C H 1.1349 0.2523 0.1906 0.079 Uiso 1 1 calc R . .
H1D H 1.2325 0.1735 0.2227 0.079 Uiso 1 1 calc R . .
C2 C 1.1574(2) 0.1738(4) 0.08754(19) 0.0375(8) Uani 1 1 d . . .
H2D H 1.1858 0.0959 0.0789 0.045 Uiso 1 1 calc R . .
C3 C 1.2121(3) 0.2802(4) 0.0669(2) 0.0365(8) Uani 1 1 d . . .
H3A H 1.1778 0.3560 0.0704 0.044 Uiso 1 1 calc R . .
C4 C 1.3199(3) 0.2954(4) 0.1301(2) 0.0429(9) Uani 1 1 d . . .
C5 C 1.3617(3) 0.4114(5) 0.1497(3) 0.0565(11) Uani 1 1 d . . .
H5A H 1.3225 0.4809 0.1271 0.068 Uiso 1 1 calc R . .
C6 C 1.4635(4) 0.4245(6) 0.2040(3) 0.0771(17) Uani 1 1 d . . .
H6A H 1.4919 0.5025 0.2175 0.093 Uiso 1 1 calc R . .
C7 C 1.5210(4) 0.3207(7) 0.2372(3) 0.091(2) Uani 1 1 d . . .
H7A H 1.5887 0.3291 0.2719 0.109 Uiso 1 1 calc R . .
C8 C 1.4800(3) 0.2074(7) 0.2199(3) 0.0778(18) Uani 1 1 d . . .
H8A H 1.5191 0.1383 0.2440 0.093 Uiso 1 1 calc R . .
C9 C 1.3802(2) 0.1935(7) 0.1665(2) 0.0568(10) Uani 1 1 d . . .
H9A H 1.3528 0.1148 0.1547 0.068 Uiso 1 1 calc R . .
C10 C 1.2174(3) 0.4122(3) -0.0853(2) 0.0394(8) Uani 1 1 d . . .
C11 C 1.1782(4) 0.5180(4) -0.0650(3) 0.0620(12) Uani 1 1 d . . .
H11A H 1.1429 0.5125 -0.0301 0.074 Uiso 1 1 calc R . .
C12 C 1.1911(5) 0.6309(5) -0.0963(4) 0.092(2) Uani 1 1 d . . .
H12A H 1.1654 0.7013 -0.0815 0.111 Uiso 1 1 calc R . .
C13 C 1.2414(5) 0.6408(6) -0.1490(5) 0.105(3) Uani 1 1 d . . .
H13A H 1.2498 0.7175 -0.1698 0.126 Uiso 1 1 calc R . .
C14 C 1.2794(4) 0.5373(6) -0.1710(3) 0.0827(19) Uani 1 1 d . . .
H14A H 1.3135 0.5441 -0.2069 0.099 Uiso 1 1 calc R . .
C15 C 1.2671(3) 0.4221(4) -0.1401(3) 0.0522(10) Uani 1 1 d . . .
H15A H 1.2921 0.3520 -0.1559 0.063 Uiso 1 1 calc R . .
C16 C 1.2976(2) 0.1705(3) -0.0467(2) 0.0341(8) Uani 1 1 d . . .
C17 C 1.2850(3) 0.0501(4) -0.0777(2) 0.0420(8) Uani 1 1 d . . .
H17A H 1.2219 0.0151 -0.1014 0.050 Uiso 1 1 calc R . .
C18 C 1.3665(3) -0.0178(4) -0.0733(3) 0.0588(11) Uani 1 1 d . . .
H18A H 1.3573 -0.0974 -0.0959 0.071 Uiso 1 1 calc R . .
C19 C 1.4605(3) 0.0312(5) -0.0361(3) 0.0616(12) Uani 1 1 d . . .
H19A H 1.5147 -0.0163 -0.0321 0.074 Uiso 1 1 calc R . .
C20 C 1.4751(3) 0.1492(4) -0.0048(3) 0.0542(11) Uani 1 1 d . . .
H20A H 1.5387 0.1830 0.0197 0.065 Uiso 1 1 calc R . .
C21 C 1.3934(3) 0.2175(4) -0.0103(2) 0.0451(10) Uani 1 1 d . . .
H21A H 1.4032 0.2978 0.0112 0.054 Uiso 1 1 calc R . .
C22 C 0.7195(3) 0.0882(5) -0.2901(3) 0.0548(11) Uani 1 1 d . . .
H22A H 0.6824 0.1174 -0.2583 0.082 Uiso 1 1 calc R . .
H22B H 0.7322 0.0016 -0.2795 0.082 Uiso 1 1 calc R . .
H22C H 0.6819 0.1021 -0.3517 0.082 Uiso 1 1 calc R . .
C23 C 0.8181(2) 0.1575(4) -0.2594(2) 0.0453(10) Uani 1 1 d . . .
H23A H 0.8039 0.2455 -0.2710 0.054 Uiso 1 1 calc R . .
C24 C 0.8820(3) 0.1148(4) -0.3074(2) 0.0443(9) Uani 1 1 d . . .
H24A H 0.8960 0.0273 -0.2932 0.053 Uiso 1 1 calc R . .
C25 C 0.8286(3) 0.1223(4) -0.4065(2) 0.0460(9) Uani 1 1 d . . .
C26 C 0.8433(3) 0.0317(5) -0.4586(3) 0.0609(12) Uani 1 1 d . . .
H26A H 0.8846 -0.0348 -0.4321 0.073 Uiso 1 1 calc R . .
C27 C 0.7973(4) 0.0386(6) -0.5496(3) 0.0744(16) Uani 1 1 d . . .
H27A H 0.8094 -0.0215 -0.5836 0.089 Uiso 1 1 calc R . .
C28 C 0.7334(3) 0.1352(6) -0.5894(3) 0.0708(15) Uani 1 1 d . . .
H28A H 0.7016 0.1395 -0.6503 0.085 Uiso 1 1 calc R . .
C29 C 0.7174(3) 0.2237(5) -0.5393(3) 0.0582(14) Uani 1 1 d . . .
H29A H 0.6736 0.2878 -0.5663 0.070 Uiso 1 1 calc R . .
C30 C 0.7652(3) 0.2202(4) -0.4485(2) 0.0473(11) Uani 1 1 d . . .
H30A H 0.7552 0.2833 -0.4153 0.057 Uiso 1 1 calc R . .
C31 C 1.0877(3) 0.1110(5) -0.2911(2) 0.0553(12) Uani 1 1 d . . .
C32 C 1.1600(3) 0.1744(8) -0.3092(2) 0.0717(17) Uani 1 1 d . . .
H32A H 1.1623 0.2601 -0.3085 0.086 Uiso 1 1 calc R . .
C33 C 1.2295(4) 0.1040(9) -0.3285(4) 0.101(3) Uani 1 1 d . . .
H33A H 1.2789 0.1453 -0.3388 0.122 Uiso 1 1 calc R . .
C34 C 1.2271(5) -0.0163(10) -0.3326(4) 0.112(3) Uani 1 1 d . . .
H34A H 1.2714 -0.0585 -0.3493 0.135 Uiso 1 1 calc R . .
C35 C 1.1572(5) -0.0821(7) -0.3116(3) 0.095(2) Uani 1 1 d . . .
H35A H 1.1574 -0.1679 -0.3113 0.114 Uiso 1 1 calc R . .
C36 C 1.0873(4) -0.0163(6) -0.2911(3) 0.0689(14) Uani 1 1 d . . .
H36A H 1.0407 -0.0587 -0.2776 0.083 Uiso 1 1 calc R . .
C37 C 0.9878(3) 0.3420(4) -0.3161(2) 0.0448(9) Uani 1 1 d . . .
C38 C 0.9755(3) 0.3457(5) -0.4046(3) 0.0576(12) Uani 1 1 d . . .
H38A H 0.9739 0.2727 -0.4344 0.069 Uiso 1 1 calc R . .
C39 C 0.9657(3) 0.4582(6) -0.4469(3) 0.0673(15) Uani 1 1 d . . .
H39A H 0.9563 0.4598 -0.5055 0.081 Uiso 1 1 calc R . .
C40 C 0.9698(3) 0.5670(7) -0.4040(3) 0.0744(17) Uani 1 1 d . . .
H40A H 0.9645 0.6415 -0.4331 0.089 Uiso 1 1 calc R . .
C41 C 0.9816(3) 0.5659(5) -0.3180(3) 0.0659(13) Uani 1 1 d . . .
H41A H 0.9839 0.6397 -0.2888 0.079 Uiso 1 1 calc R . .
C42 C 0.9900(3) 0.4536(4) -0.2746(3) 0.0513(10) Uani 1 1 d . . .
H42A H 0.9973 0.4536 -0.2166 0.062 Uiso 1 1 calc R . .
C43 C 1.3544(6) 0.8985(7) 0.2641(5) 0.105(2) Uiso 1 1 d . . .
H43A H 1.3250 0.9351 0.2979 0.126 Uiso 1 1 calc R . .
C44 C 1.2970(7) 0.8768(9) 0.1798(6) 0.126(3) Uiso 1 1 d . . .
H44A H 1.2291 0.8930 0.1566 0.151 Uiso 1 1 calc R . .
C45 C 1.3395(9) 0.8312(10) 0.1297(8) 0.152(4) Uiso 1 1 d . . .
H45A H 1.3021 0.8209 0.0698 0.183 Uiso 1 1 calc R . .
C46 C 1.4363(10) 0.8000(11) 0.1654(8) 0.162(4) Uiso 1 1 d . . .
H46A H 1.4644 0.7663 0.1296 0.195 Uiso 1 1 calc R . .
C47 C 1.4977(10) 0.8171(10) 0.2571(8) 0.164(4) Uiso 1 1 d . . .
H47A H 1.5641 0.7936 0.2834 0.197 Uiso 1 1 calc R . .
C48 C 1.4482(7) 0.8721(8) 0.3025(6) 0.118(2) Uiso 1 1 d . . .
H48A H 1.4831 0.8906 0.3617 0.142 Uiso 1 1 calc R . .
C49 C 0.3054(8) 0.0853(10) -0.5253(7) 0.067(3) Uiso 0.50 1 d P A 1
H49A H 0.2629 0.0428 -0.5067 0.080 Uiso 0.50 1 calc PR A 1
C50 C 0.4001(13) 0.0367(18) -0.5128(11) 0.108(5) Uiso 0.50 1 d P A 1
H50A H 0.4142 -0.0462 -0.4992 0.129 Uiso 0.50 1 calc PR A 1
C51 C 0.4717(11) 0.1136(15) -0.5211(11) 0.086(3) Uiso 0.50 1 d P A 1
H51A H 0.5348 0.0828 -0.5094 0.103 Uiso 0.50 1 calc PR A 1
C52 C 0.4517(18) 0.224(2) -0.5443(15) 0.136(8) Uiso 0.50 1 d P A 1
H52A H 0.4994 0.2812 -0.5427 0.163 Uiso 0.50 1 calc PR A 1
C53 C 0.3307(17) 0.258(2) -0.5784(14) 0.124(7) Uiso 0.50 1 d P A 1
H53A H 0.3024 0.3304 -0.6086 0.148 Uiso 0.50 1 calc PR A 1
C54 C 0.2838(12) 0.1801(19) -0.5597(10) 0.106(4) Uiso 0.50 1 d P A 1
H54A H 0.2173 0.2004 -0.5764 0.127 Uiso 0.50 1 calc PR A 1
C52A C 0.4537(16) 0.074(2) -0.4878(13) 0.119(6) Uiso 0.50 1 d P B 2
H52B H 0.5032 0.0187 -0.4551 0.143 Uiso 0.50 1 calc PR B 2
C51A C 0.4519(10) 0.1612(12) -0.5632(9) 0.070(3) Uiso 0.50 1 d P B 2
H51B H 0.4961 0.1431 -0.5883 0.084 Uiso 0.50 1 calc PR B 2
C53A C 0.3959(11) 0.2542(13) -0.5932(9) 0.087(3) Uiso 0.50 1 d P B 2
H53B H 0.3920 0.2896 -0.6452 0.104 Uiso 0.50 1 calc PR B 2
C49A C 0.3450(14) 0.3009(19) -0.5556(12) 0.102(5) Uiso 0.50 1 d P B 2
H49B H 0.3391 0.3857 -0.5508 0.122 Uiso 0.50 1 calc PR B 2
C50A C 0.2973(10) 0.2147(13) -0.5211(9) 0.084(4) Uiso 0.50 1 d P B 2
H50B H 0.2341 0.2267 -0.5229 0.101 Uiso 0.50 1 calc PR B 2
C54A C 0.3611(15) 0.0993(18) -0.4805(12) 0.120(5) Uiso 0.50 1 d P B 2
H54B H 0.3391 0.0437 -0.4501 0.143 Uiso 0.50 1 calc PR B 2

loop_
_atom_site_aniso_label
_atom_site_aniso_U_11
_atom_site_aniso_U_22
_atom_site_aniso_U_33
_atom_site_aniso_U_23
_atom_site_aniso_U_13
_atom_site_aniso_U_12
Ru1 0.03098(12) 0.04914(15) 0.02543(11) 0.00058(14) 0.01295(9) 0.00191(15)
P1 0.0328(4) 0.0361(5) 0.0261(4) 0.0018(3) 0.0138(3) 0.0035(4)
P2 0.0297(3) 0.0650(6) 0.0246(3) -0.0007(6) 0.0113(3) 0.0019(6)
B1 0.056(3) 0.040(2) 0.042(2) -0.0022(19) 0.024(2) -0.004(2)
N1 0.0334(12) 0.0476(17) 0.0254(11) 0.0016(17) 0.0138(9) -0.0009(18)
N2 0.0347(15) 0.069(2) 0.0302(14) 0.0059(13) 0.0128(12) -0.0011(14)
C1 0.0451(18) 0.085(3) 0.0287(15) 0.008(2) 0.0154(13) -0.001(3)
C2 0.0347(15) 0.050(3) 0.0276(14) 0.0058(16) 0.0127(11) 0.0008(17)
C3 0.0361(18) 0.047(2) 0.0283(16) -0.0018(14) 0.0150(14) 0.0017(15)
C4 0.043(2) 0.061(2) 0.0262(16) 0.0013(16) 0.0158(15) -0.0059(18)
C5 0.061(3) 0.074(3) 0.035(2) -0.0128(19) 0.0192(18) -0.017(2)
C6 0.073(3) 0.104(4) 0.050(3) -0.012(3) 0.021(2) -0.047(3)
C7 0.052(3) 0.145(6) 0.053(3) 0.028(3) -0.001(2) -0.026(4)
C8 0.041(2) 0.116(5) 0.058(2) 0.041(3) 0.0020(17) -0.010(3)
C9 0.0356(16) 0.085(3) 0.0431(18) 0.022(3) 0.0099(14) -0.007(3)
C10 0.0393(18) 0.0387(19) 0.0306(17) 0.0055(14) 0.0048(14) 0.0019(15)
C11 0.066(3) 0.044(2) 0.061(3) 0.005(2) 0.011(2) 0.011(2)
C12 0.097(4) 0.038(3) 0.090(4) 0.010(3) -0.014(4) 0.007(3)
C13 0.089(4) 0.064(4) 0.095(5) 0.044(3) -0.029(4) -0.035(3)
C14 0.079(4) 0.089(4) 0.059(3) 0.038(3) 0.007(3) -0.031(3)
C15 0.052(2) 0.059(3) 0.043(2) 0.0146(18) 0.0172(18) -0.010(2)
C16 0.0378(16) 0.035(2) 0.0315(14) 0.0037(14) 0.0161(12) 0.0059(15)
C17 0.045(2) 0.044(2) 0.0363(18) -0.0006(15) 0.0152(16) 0.0039(17)
C18 0.061(3) 0.048(2) 0.065(3) -0.006(2) 0.024(2) 0.016(2)
C19 0.048(2) 0.066(3) 0.066(3) -0.004(2) 0.020(2) 0.024(2)
C20 0.0317(19) 0.074(3) 0.055(2) 0.0022(19) 0.0149(17) 0.0076(17)
C21 0.0404(18) 0.048(3) 0.0489(19) -0.0018(16) 0.0206(15) 0.0042(16)
C22 0.038(2) 0.081(3) 0.042(2) -0.001(2) 0.0127(17) -0.012(2)
C23 0.0324(17) 0.067(3) 0.0352(17) 0.0015(15) 0.0128(14) -0.0028(16)
C24 0.0395(19) 0.060(2) 0.0305(17) -0.0017(17) 0.0114(15) 0.0002(18)
C25 0.0305(18) 0.071(3) 0.0326(18) -0.0024(18) 0.0088(15) -0.0064(18)
C26 0.043(2) 0.091(4) 0.044(2) -0.012(2) 0.0132(18) 0.001(2)
C27 0.054(3) 0.120(5) 0.043(2) -0.022(3) 0.014(2) 0.005(3)
C28 0.044(2) 0.125(5) 0.037(2) 0.000(2) 0.0096(18) 0.003(2)
C29 0.042(2) 0.090(4) 0.0397(19) 0.0086(19) 0.0144(16) -0.002(2)
C30 0.0392(18) 0.065(3) 0.0353(17) 0.0045(16) 0.0127(15) -0.0068(17)
C31 0.036(2) 0.098(4) 0.0257(17) -0.005(2) 0.0067(15) 0.019(2)
C32 0.0362(18) 0.135(5) 0.045(2) -0.031(3) 0.0170(15) 0.003(3)
C33 0.046(3) 0.199(8) 0.060(3) -0.037(4) 0.023(2) 0.021(4)
C34 0.074(4) 0.201(9) 0.051(3) -0.023(4) 0.015(3) 0.071(5)
C35 0.096(4) 0.141(6) 0.031(2) -0.006(3) 0.008(2) 0.072(4)
C36 0.066(3) 0.096(4) 0.031(2) 0.001(2) 0.0071(19) 0.037(3)
C37 0.0286(17) 0.076(3) 0.0297(18) 0.0069(17) 0.0118(14) -0.0008(17)
C38 0.0326(19) 0.107(4) 0.0327(19) 0.003(2) 0.0129(16) -0.014(2)
C39 0.048(2) 0.121(5) 0.031(2) 0.019(3) 0.0144(18) -0.015(3)
C40 0.053(3) 0.112(5) 0.056(3) 0.042(3) 0.021(2) 0.008(3)
C41 0.061(3) 0.080(3) 0.061(3) 0.026(2) 0.029(2) 0.017(2)
C42 0.048(2) 0.073(3) 0.038(2) 0.018(2) 0.0230(17) 0.016(2)

loop_
_atom_type_symbol
_atom_type_description
_atom_type_scat_dispersion_real
_atom_type_scat_dispersion_imag
_atom_type_scat_source
C C 0.0033 0.0016 'International Tables Vol C Tables 4.2.6.8 and 6.1.1.4'
H H 0.0000 0.0000 'International Tables Vol C Tables 4.2.6.8 and 6.1.1.4'
B B 0.0013 0.0007 'International Tables Vol C Tables 4.2.6.8 and 6.1.1.4'
N N 0.0061 0.0033 'International Tables Vol C Tables 4.2.6.8 and 6.1.1.4'
P P 0.1023 0.0942 'International Tables Vol C Tables 4.2.6.8 and 6.1.1.4'
Ru Ru -1.2594 0.8363 'International Tables Vol C Tables 4.2.6.8 and 6.1.1.4'

loop_
_geom_angle_atom_site_label_1
_geom_angle_atom_site_label_2
_geom_angle_atom_site_label_3
_geom_angle
N2 Ru1 N1 92.36(11)
N2 Ru1 P2 83.38(8)
N1 Ru1 P2 175.72(8)
N2 Ru1 P1 173.07(9)
N1 Ru1 P1 83.31(8)
P2 Ru1 P1 100.96(4)
C16 P1 C10 101.30(16)
C16 P1 C3 103.57(15)
C10 P1 C3 104.36(16)
C16 P1 Ru1 123.83(12)
C10 P1 Ru1 118.70(11)
C3 P1 Ru1 102.68(11)
C31 P2 C37 101.6(2)
C31 P2 C24 104.1(2)
C37 P2 C24 104.89(17)
C31 P2 Ru1 118.51(13)
C37 P2 Ru1 122.97(14)
C24 P2 Ru1 102.63(12)
C2 N1 Ru1 113.52(18)
C23 N2 Ru1 116.3(2)
N1 C2 C3 106.9(3)
N1 C2 C1 110.4(3)
C3 C2 C1 113.3(3)
C4 C3 C2 115.3(3)
C4 C3 P1 115.1(2)
C2 C3 P1 105.7(2)
C5 C4 C9 118.6(4)
C5 C4 C3 120.2(4)
C9 C4 C3 121.2(4)
C4 C5 C6 119.9(5)
C7 C6 C5 119.5(5)
C8 C7 C6 120.7(5)
C7 C8 C9 120.2(6)
C8 C9 C4 121.0(6)
C11 C10 C15 118.8(4)
C11 C10 P1 120.2(3)
C15 C10 P1 120.6(3)
C12 C11 C10 120.5(6)
C13 C12 C11 120.7(6)
C12 C13 C14 119.9(5)
C13 C14 C15 120.3(6)
C14 C15 C10 119.9(5)
C21 C16 C17 117.8(3)
C21 C16 P1 122.3(3)
C17 C16 P1 119.9(3)
C18 C17 C16 120.0(4)
C19 C18 C17 120.7(4)
C20 C19 C18 120.5(4)
C19 C20 C21 118.7(4)
C16 C21 C20 122.3(4)
N2 C23 C22 111.0(3)
N2 C23 C24 108.1(3)
C22 C23 C24 112.3(3)
C25 C24 C23 113.5(3)
C25 C24 P2 117.2(3)
C23 C24 P2 106.7(3)
C26 C25 C30 117.9(4)
C26 C25 C24 120.1(4)
C30 C25 C24 121.9(4)
C25 C26 C27 121.0(5)
C28 C27 C26 119.8(5)
C29 C28 C27 119.7(4)
C28 C29 C30 121.1(4)
C29 C30 C25 120.3(4)
C36 C31 C32 119.6(5)
C36 C31 P2 120.4(4)
C32 C31 P2 119.5(4)
C31 C32 C33 118.0(7)
C34 C33 C32 122.9(7)
C33 C34 C35 120.0(6)
C36 C35 C34 119.1(7)
C31 C36 C35 120.3(6)
C42 C37 C38 117.7(4)
C42 C37 P2 119.6(3)
C38 C37 P2 122.7(4)
C39 C38 C37 119.9(5)
C40 C39 C38 121.2(4)
C39 C40 C41 120.0(5)
C40 C41 C42 119.7(5)
C37 C42 C41 121.5(4)
C48 C43 C44 124.6(9)
C45 C44 C43 118.2(10)
C44 C45 C46 120.3(12)
C45 C46 C47 121.9(12)
C48 C47 C46 113.4(12)
C43 C48 C47 121.4(10)
C54 C49 C50 117.1(14)
C51 C50 C49 119.9(15)
C52 C51 C50 120.6(18)
C51 C52 C53 114(2)
C54 C53 C52 113(2)
C49 C54 C53 133(2)
C54A C52A C51A 104.4(16)
C53A C51A C52A 126.2(14)
C49A C53A C51A 122.9(15)
C53A C49A C50A 115.4(18)
C49A C50A C54A 113.4(14)
C52A C54A C50A 122.8(16)

loop_
_geom_bond_atom_site_label_1
_geom_bond_atom_site_label_2
_geom_bond_distance
Ru1 N2 2.183(3)
Ru1 N1 2.183(2)
Ru1 P2 2.2172(9)
Ru1 P1 2.2191(11)
P1 C16 1.834(3)
P1 C10 1.838(4)
P1 C3 1.894(3)
P2 C31 1.835(4)
P2 C37 1.841(5)
P2 C24 1.883(4)
N1 C2 1.484(4)
N2 C23 1.490(4)
C1 C2 1.538(4)
C2 C3 1.527(5)
C3 C4 1.513(5)
C4 C5 1.380(6)
C4 C9 1.392(7)
C5 C6 1.406(7)
C6 C7 1.381(9)
C7 C8 1.348(9)
C8 C9 1.381(5)
C10 C11 1.389(6)
C10 C15 1.393(5)
C11 C12 1.375(8)
C12 C13 1.370(11)
C13 C14 1.370(11)
C14 C15 1.393(7)
C16 C21 1.385(5)
C16 C17 1.389(5)
C17 C18 1.386(6)
C18 C19 1.372(7)
C19 C20 1.366(7)
C20 C21 1.386(5)
C22 C23 1.527(5)
C23 C24 1.539(5)
C24 C25 1.515(5)
C25 C26 1.388(6)
C25 C30 1.398(6)
C26 C27 1.390(6)
C27 C28 1.383(8)
C28 C29 1.357(7)
C29 C30 1.386(5)
C31 C36 1.381(8)
C31 C32 1.403(7)
C32 C33 1.417(8)
C33 C34 1.307(12)
C34 C35 1.411(12)
C35 C36 1.407(7)
C37 C42 1.390(6)
C37 C38 1.414(5)
C38 C39 1.389(8)
C39 C40 1.369(9)
C40 C41 1.376(7)
C41 C42 1.396(7)
C43 C48 1.295(10)
C43 C44 1.333(11)
C44 C45 1.329(13)
C45 C46 1.346(15)
C46 C47 1.434(15)
C47 C48 1.386(13)
C49 C54 1.16(2)
C49 C50 1.43(2)
C50 C51 1.40(2)
C51 C52 1.26(3)
C52 C53 1.68(3)
C53 C54 1.22(3)
C52A C54A 1.45(3)
C52A C51A 1.57(2)
C51A C53A 1.270(19)
C53A C49A 1.27(2)
C49A C50A 1.43(2)
C50A C54A 1.55(2)
